data_7234937
loop_
_publ_author_name
'Oliveira, Willian X. C.'
'do Pim, Walace D.'
'Pinheiro, Carlos B.'
'Journaux, Yves'
'Julve, Miguel'
'Pereira, Cynthia L. M.'

_publ_section_title
;
 Monitoring the hydrogen bond net configuration and the dimensionality of
 aniline and phenyloxamate by adding 1H-pyrazole and isoxazole as
 substituents for molecular self-recognition
;
_journal_issue 17
_journal_name_full CrystEngComm
_journal_page_first 2818
_journal_paper_doi 10.1039/C9CE00215D
_journal_volume 21
_journal_year 2019
_chemical_formula_sum 'C18 H18 Cl6 N4 O2 Sn'
_chemical_formula_weight 653.75
_space_group_crystal_system orthorhombic
_space_group_IT_number 64
_space_group_name_Hall '-C 2ac 2'
_space_group_name_H-M_alt 'C m c e'
_atom_sites_solution_hydrogens geom
_audit_creation_method SHELXL-2018/3
_audit_update_record
;
2019-02-04 deposited with the CCDC.	2019-03-28 downloaded from the CCDC.
;
_cell_angle_alpha 90
_cell_angle_beta 90
_cell_angle_gamma 90
_cell_formula_units_Z 4
_cell_length_a 7.0873(2)
_cell_length_b 18.2022(6)
_cell_length_c 20.2832(7)
_cell_measurement_reflns_used 2313
_cell_measurement_temperature 290(2)
_cell_measurement_theta_max 66.1930
_cell_measurement_theta_min 4.8350
_cell_volume 2616.62(15)
_computing_cell_refinement 'CrysAlisPro 1.171.39.46 (Rigaku OD, 2018)'
_computing_data_collection 'CrysAlisPro 1.171.39.46 (Rigaku OD, 2018)'
_computing_data_reduction 'CrysAlisPro 1.171.39.46 (Rigaku OD, 2018)'
_computing_structure_refinement 'SHELXL-2018/3 (Sheldrick, 2018)'
_computing_structure_solution Superflip
_diffrn_ambient_temperature 290(2)
_diffrn_detector_area_resol_mean 10.4186
_diffrn_measured_fraction_theta_full 1.000
_diffrn_measured_fraction_theta_max 1.000
_diffrn_measurement_device_type 'Xcalibur, Atlas, Gemini ultra'
_diffrn_measurement_method '\w scans'
_diffrn_radiation_type CuK\a
_diffrn_radiation_wavelength 1.5418
_diffrn_reflns_av_R_equivalents 0.0844
_diffrn_reflns_av_unetI/netI 0.0510
_diffrn_reflns_Laue_measured_fraction_full 1.000
_diffrn_reflns_Laue_measured_fraction_max 1.000
_diffrn_reflns_limit_h_max 8
_diffrn_reflns_limit_h_min -7
_diffrn_reflns_limit_k_max 20
_diffrn_reflns_limit_k_min -21
_diffrn_reflns_limit_l_max 24
_diffrn_reflns_limit_l_min -24
_diffrn_reflns_number 7457
_diffrn_reflns_point_group_measured_fraction_full 1.000
_diffrn_reflns_point_group_measured_fraction_max 1.000
_diffrn_reflns_theta_full 67.167
_diffrn_reflns_theta_max 67.167
_diffrn_reflns_theta_min 4.359
_diffrn_source 'fine-focus sealed X-ray tube'
_exptl_absorpt_coefficient_mu 13.601
_exptl_absorpt_correction_T_max 0.298
_exptl_absorpt_correction_T_min 0.033
_exptl_absorpt_correction_type analytical
_exptl_absorpt_process_details
;
CrysAlisPro 1.171.39.46 (Rigaku Oxford Diffraction, 2018)
Analytical numeric absorption correction using a multifaceted crystal
                        model based on expressions derived by R.C. Clark & J.S. Reid.
(Clark, R. C. & Reid, J. S. (1995). Acta Cryst. A51, 887-897)
Empirical absorption correction using spherical harmonics,
 implemented in SCALE3 ABSPACK scaling algorithm.
;
_exptl_crystal_colour colorless
_exptl_crystal_density_diffrn 1.660
_exptl_crystal_description needle
_exptl_crystal_F_000 1288
_exptl_crystal_size_max 0.392
_exptl_crystal_size_mid 0.169
_exptl_crystal_size_min 0.068
_refine_diff_density_max 1.105
_refine_diff_density_min -0.678
_refine_diff_density_rms 0.114
_refine_ls_extinction_method none
_refine_ls_goodness_of_fit_ref 1.052
_refine_ls_hydrogen_treatment constr
_refine_ls_matrix_type full
_refine_ls_number_parameters 92
_refine_ls_number_reflns 1280
_refine_ls_number_restraints 0
_refine_ls_restrained_S_all 1.052
_refine_ls_R_factor_all 0.0628
_refine_ls_R_factor_gt 0.0474
_refine_ls_shift/su_max 0.000
_refine_ls_shift/su_mean 0.000
_refine_ls_structure_factor_coef Fsqd
_refine_ls_weighting_details 'w=1/[\s^2^(Fo^2^)+(0.0651P)^2^+5.6142P] where P=(Fo^2^+2Fc^2^)/3'
_refine_ls_weighting_scheme calc
_refine_ls_wR_factor_gt 0.1185
_refine_ls_wR_factor_ref 0.1300
_reflns_Friedel_coverage 0.000
_reflns_number_gt 1011
_reflns_number_total 1280
_reflns_threshold_expression 'I > 2\s(I)'
_cod_data_source_file c9ce00215d2.cif
_cod_data_source_block shelx_CCDC1
_cod_original_sg_symbol_Hall '-C 2bc 2'
_cod_database_code 7234937
_shelx_shelxl_version_number 2018/3
_shelx_space_group_comment
;
The symmetry employed for this shelxl refinement is uniquely defined
by the following loop, which should always be used as a source of
symmetry information in preference to the above space-group names.
They are only intended as comments.
;

loop_
_space_group_symop_operation_xyz
'x, y, z'
'-x+1/2, -y, z+1/2'
'x, -y, -z'
'-x+1/2, y, -z+1/2'
'x+1/2, y+1/2, z'
'-x+1, -y+1/2, z+1/2'
'x+1/2, -y+1/2, -z'
'-x+1, y+1/2, -z+1/2'
'-x, -y, -z'
'x-1/2, y, -z-1/2'
'-x, y, z'
'x-1/2, -y, z-1/2'
'-x+1/2, -y+1/2, -z'
'x, y+1/2, -z-1/2'
'-x+1/2, y+1/2, z'
'x, -y+1/2, z-1/2'

loop_
_atom_site_label
_atom_site_type_symbol
_atom_site_fract_x
_atom_site_fract_y
_atom_site_fract_z
_atom_site_U_iso_or_equiv
_atom_site_adp_type
_atom_site_occupancy
_atom_site_site_symmetry_order
_atom_site_calc_flag
_atom_site_refinement_flags_posn
_atom_site_refinement_flags_adp
_atom_site_refinement_flags_occupancy
Sn1 Sn 0.000000 0.000000 0.500000 0.0537(3) Uani 1 4 d S T P
Cl1 Cl 0.000000 -0.05824(12) 0.60788(10) 0.0665(5) Uani 1 2 d S T P
Cl2 Cl -0.2437(2) 0.08447(8) 0.53596(8) 0.0642(4) Uani 1 1 d . . .
O1 O 0.000000 -0.0465(4) 0.2522(4) 0.102(3) Uani 1 2 d S T P
N1 N 0.000000 -0.4460(3) 0.3931(3) 0.0600(16) Uani 1 2 d S T P
H1A H 0.000000 -0.437864 0.436339 0.090 Uiso 1 2 calc R U P
H1B H -0.102533 -0.471404 0.382073 0.090 Uiso 0.5 1 calc R U P
H1C H 0.102533 -0.471404 0.382074 0.090 Uiso 0.5 1 calc R U P
N2 N 0.000000 -0.0756(5) 0.1895(4) 0.087(3) Uani 1 2 d S T P
C4 C 0.000000 -0.2404(4) 0.2958(4) 0.0505(17) Uani 1 2 d S T P
C1 C 0.000000 -0.3758(4) 0.3581(4) 0.0514(17) Uani 1 2 d S T P
C8 C 0.000000 -0.1675(5) 0.2647(4) 0.0586(19) Uani 1 2 d S T P
C2 C 0.000000 -0.3715(4) 0.2917(4) 0.071(3) Uani 1 2 d S T P
H2 H 0.000000 -0.414454 0.266878 0.085 Uiso 1 2 calc R U P
C9 C 0.000000 -0.1462(6) 0.1980(5) 0.078(3) Uani 1 2 d S T P
H9 H 0.000000 -0.179625 0.163254 0.093 Uiso 1 2 calc R U P
C7 C 0.000000 -0.1017(5) 0.2954(5) 0.086(3) Uani 1 2 d S T P
H7 H 0.000000 -0.095608 0.340936 0.103 Uiso 1 2 calc R U P
C3 C 0.000000 -0.3047(5) 0.2603(4) 0.067(2) Uani 1 2 d S T P
H3 H 0.000000 -0.302897 0.214481 0.081 Uiso 1 2 calc R U P
C5 C 0.000000 -0.2454(5) 0.3632(5) 0.084(3) Uani 1 2 d S T P
H5 H 0.000000 -0.202605 0.388181 0.101 Uiso 1 2 calc R U P
C6 C 0.000000 -0.3125(5) 0.3949(4) 0.085(3) Uani 1 2 d S T P
H6 H 0.000000 -0.314800 0.440719 0.102 Uiso 1 2 calc R U P

loop_
_atom_site_aniso_label
_atom_site_aniso_U_11
_atom_site_aniso_U_22
_atom_site_aniso_U_33
_atom_site_aniso_U_23
_atom_site_aniso_U_13
_atom_site_aniso_U_12
Sn1 0.0648(5) 0.0509(4) 0.0454(4) 0.0023(3) 0.000 0.000
Cl1 0.0923(13) 0.0600(11) 0.0472(10) 0.0102(9) 0.000 0.000
Cl2 0.0758(9) 0.0567(7) 0.0603(8) -0.0036(6) 0.0041(7) 0.0076(7)
O1 0.199(9) 0.042(3) 0.065(4) 0.012(3) 0.000 0.000
N1 0.092(5) 0.037(3) 0.051(3) 0.001(3) 0.000 0.000
N2 0.138(8) 0.053(4) 0.070(5) 0.023(4) 0.000 0.000
C4 0.062(4) 0.038(3) 0.051(4) -0.001(3) 0.000 0.000
C1 0.073(4) 0.033(3) 0.049(4) 0.001(3) 0.000 0.000
C8 0.071(5) 0.050(4) 0.054(5) 0.010(3) 0.000 0.000
C2 0.129(8) 0.034(4) 0.050(5) -0.008(3) 0.000 0.000
C9 0.115(7) 0.065(6) 0.053(5) 0.013(4) 0.000 0.000
C7 0.155(10) 0.037(4) 0.065(5) 0.008(4) 0.000 0.000
C3 0.114(7) 0.049(4) 0.039(4) 0.005(3) 0.000 0.000
C5 0.168(10) 0.034(4) 0.050(5) -0.001(3) 0.000 0.000
C6 0.177(11) 0.038(4) 0.040(4) -0.004(3) 0.000 0.000

loop_
_atom_type_symbol
_atom_type_description
_atom_type_scat_dispersion_real
_atom_type_scat_dispersion_imag
_atom_type_scat_source
C C 0.0181 0.0091 'International Tables Vol C Tables 4.2.6.8 and 6.1.1.4'
H H 0.0000 0.0000 'International Tables Vol C Tables 4.2.6.8 and 6.1.1.4'
N N 0.0311 0.0180 'International Tables Vol C Tables 4.2.6.8 and 6.1.1.4'
O O 0.0492 0.0322 'International Tables Vol C Tables 4.2.6.8 and 6.1.1.4'
Sn Sn 0.0259 5.4591 'International Tables Vol C Tables 4.2.6.8 and 6.1.1.4'
Cl Cl 0.3639 0.7018 'International Tables Vol C Tables 4.2.6.8 and 6.1.1.4'

loop_
_geom_angle_atom_site_label_1
_geom_angle_atom_site_label_2
_geom_angle_atom_site_label_3
_geom_angle
_geom_angle_site_symmetry_1
_geom_angle_site_symmetry_3
Cl2 Sn1 Cl2 90.85(7) . 11
Cl2 Sn1 Cl2 89.15(7) . 3_556
Cl2 Sn1 Cl2 180.00(5) 11 3_556
Cl2 Sn1 Cl2 180.00(5) . 9_556
Cl2 Sn1 Cl2 89.15(7) 11 9_556
Cl2 Sn1 Cl2 90.85(7) 3_556 9_556
Cl2 Sn1 Cl1 90.33(5) . .
Cl2 Sn1 Cl1 90.33(5) 11 .
Cl2 Sn1 Cl1 89.67(5) 3_556 .
Cl2 Sn1 Cl1 89.67(5) 9_556 .
Cl2 Sn1 Cl1 89.67(5) . 9_556
Cl2 Sn1 Cl1 89.67(5) 11 9_556
Cl2 Sn1 Cl1 90.33(5) 3_556 9_556
Cl2 Sn1 Cl1 90.33(5) 9_556 9_556
Cl1 Sn1 Cl1 180.0 . 9_556
C7 O1 N2 108.4(7) . .
C1 N1 H1A 109.5 . .
C1 N1 H1B 109.5 . .
H1A N1 H1B 109.5 . .
C1 N1 H1C 109.5 . .
H1A N1 H1C 109.5 . .
H1B N1 H1C 109.5 . .
C9 N2 O1 105.1(8) . .
C5 C4 C3 117.8(7) . .
C5 C4 C8 119.3(7) . .
C3 C4 C8 123.0(7) . .
C2 C1 C6 119.7(7) . .
C2 C1 N1 122.3(7) . .
C6 C1 N1 118.0(7) . .
C7 C8 C9 101.5(8) . .
C7 C8 C4 127.1(8) . .
C9 C8 C4 131.4(9) . .
C1 C2 C3 120.9(7) . .
C1 C2 H2 119.5 . .
C3 C2 H2 119.5 . .
N2 C9 C8 113.6(10) . .
N2 C9 H9 123.2 . .
C8 C9 H9 123.2 . .
O1 C7 C8 111.5(9) . .
O1 C7 H7 124.3 . .
C8 C7 H7 124.3 . .
C2 C3 C4 120.7(7) . .
C2 C3 H3 119.6 . .
C4 C3 H3 119.6 . .
C4 C5 C6 121.6(8) . .
C4 C5 H5 119.2 . .
C6 C5 H5 119.2 . .
C1 C6 C5 119.3(8) . .
C1 C6 H6 120.4 . .
C5 C6 H6 120.4 . .

loop_
_geom_bond_atom_site_label_1
_geom_bond_atom_site_label_2
_geom_bond_distance
_geom_bond_site_symmetry_2
Sn1 Cl2 2.4248(14) .
Sn1 Cl2 2.4248(14) 11
Sn1 Cl2 2.4248(14) 3_556
Sn1 Cl2 2.4248(14) 9_556
Sn1 Cl1 2.431(2) .
Sn1 Cl1 2.432(2) 9_556
O1 C7 1.333(11) .
O1 N2 1.378(12) .
N1 C1 1.461(10) .
N1 H1A 0.8900 .
N1 H1B 0.8900 .
N1 H1C 0.8900 .
N2 C9 1.297(14) .
C4 C5 1.370(12) .
C4 C3 1.374(12) .
C4 C8 1.469(11) .
C1 C2 1.349(12) .
C1 C6 1.372(11) .
C8 C7 1.351(14) .
C8 C9 1.408(12) .
C2 C3 1.374(12) .
C2 H2 0.9300 .
C9 H9 0.9300 .
C7 H7 0.9300 .
C3 H3 0.9300 .
C5 C6 1.380(13) .
C5 H5 0.9300 .
C6 H6 0.9300 .

loop_
_geom_hbond_atom_site_label_D
_geom_hbond_atom_site_label_H
_geom_hbond_atom_site_label_A
_geom_hbond_distance_DH
_geom_hbond_distance_HA
_geom_hbond_distance_DA
_geom_hbond_angle_DHA
_geom_hbond_site_symmetry_A
_geom_hbond_publ_flag
N1 H1B N2 0.89 2.50 2.894(10) 107.7 8_445 yes
C2 H2 O1 0.93 2.43 3.307(10) 156.3 8_445 yes
N1 H1C Cl1 0.89 2.88 3.54453(19) 133.2 7_546 yes
N1 H1C Cl2 0.89 2.86 3.424(6) 122.7 7_546 yes
N1 H1A Cl2 0.89 2.75 3.465(6) 138.6 5_545 yes
N1 H1B Cl2 0.89 2.86 3.424(6) 122.7 13_446 yes
N1 H1B Cl1 0.89 2.88 3.54453(19) 133.2 13_446 yes
N1 H1A Cl2 0.89 2.75 3.465(6) 138.6 15_445 yes
